data_9001920
loop_
_publ_author_name
'Evans, B. W.'
'Yang, H.'

_publ_section_title
;
 Fe-Mg order-disorder in tremolite-actinolite-ferro-actinolite at ambient
 and high temperature
 Sample: NMNH 93728 from Greiner, Zillertal, Austria in act-talc rock
;
_journal_name_full 'American Mineralogist'
_journal_page_first 458
_journal_page_last 475
_journal_volume 83
_journal_year 1998
_chemical_formula_sum
;Al0.122 Ca1.802 Fe0.575 H1.94 K0.014 Mg4.479 Mn0.016 Na0.124 O24 Si7.94
 Ti0.002
;
_chemical_name_mineral Actinolite
_space_group_IT_number 12
_symmetry_space_group_name_Hall '-C 2y'
_symmetry_space_group_name_H-M 'C 1 2/m 1'
_cell_angle_alpha 90
_cell_angle_beta 104.63
_cell_angle_gamma 90
_cell_formula_units_Z 2
_cell_length_a 9.834
_cell_length_b 18.078
_cell_length_c 5.283
_cell_volume 908.755
_database_code_amcsd 0001981
_exptl_crystal_density_diffrn 3.033
_cod_original_formula_sum 'Fe.575 Mn.016 Mg4.479 Al.122 Ti.002 Ca1.802 Na.124 Si7.94 K.014 H1.94 O24'
_cod_database_code 9001920

loop_
_space_group_symop_operation_xyz
x,y,z
1/2+x,1/2+y,z
x,-y,z
1/2+x,1/2-y,z
-x,y,-z
1/2-x,1/2+y,-z
-x,-y,-z
1/2-x,1/2-y,-z

loop_
_atom_site_aniso_label
_atom_site_aniso_U_11
_atom_site_aniso_U_22
_atom_site_aniso_U_33
_atom_site_aniso_U_12
_atom_site_aniso_U_13
_atom_site_aniso_U_23
Fe1 0.00780 0.00497 0.00569 0.00000 0.00197 0.00000
Mn1 0.00780 0.00497 0.00569 0.00000 0.00197 0.00000
Mg1 0.00780 0.00497 0.00569 0.00000 0.00197 0.00000
Fe2 0.00596 0.00497 0.00635 0.00000 0.00172 0.00000
Mn2 0.00596 0.00497 0.00635 0.00000 0.00172 0.00000
Mg2 0.00596 0.00497 0.00635 0.00000 0.00172 0.00000
Al2 0.00596 0.00497 0.00635 0.00000 0.00172 0.00000
Ti2 0.00596 0.00497 0.00635 0.00000 0.00172 0.00000
Fe3 0.00642 0.00497 0.00503 0.00000 0.00172 0.00000
Mg3 0.00642 0.00497 0.00503 0.00000 0.00172 0.00000
Fe4 0.01055 0.01159 0.01138 0.00000 0.00665 0.00000
Mn4 0.01055 0.01159 0.01138 0.00000 0.00665 0.00000
Mg4 0.01055 0.01159 0.01138 0.00000 0.00665 0.00000
Ca4 0.01055 0.01159 0.01138 0.00000 0.00665 0.00000
Na4 0.01055 0.01159 0.01138 0.00000 0.00665 0.00000
Si1 0.00505 0.00331 0.00463 -0.00087 0.00123 0.00000
Al1 0.00505 0.00331 0.00463 -0.00087 0.00123 0.00000
Si2 0.00505 0.00497 0.00503 -0.00087 0.00123 0.00000
O1 0.00550 0.00662 0.00675 0.00000 0.00099 -0.00047
O2 0.00459 0.00828 0.00807 0.00000 0.00123 -0.00047
O3 0.00459 0.00828 0.01006 0.00000 0.00172 0.00000
O4 0.01101 0.00662 0.00927 -0.00349 0.00172 -0.00047
O5 0.00688 0.00828 0.00755 -0.00087 0.00148 0.00234
O6 0.00734 0.00993 0.00887 0.00000 0.00148 -0.00328
O7 0.00871 0.00331 0.01363 0.00000 0.00394 0.00000

loop_
_atom_site_label
_atom_site_fract_x
_atom_site_fract_y
_atom_site_fract_z
_atom_site_occupancy
_atom_site_type_symbol
_atom_site_attached_hydrogens
Fe1 0.00000 0.08790 0.50000 0.09500 Fe 0
Mn1 0.00000 0.08790 0.50000 0.00200 Mn 0
Mg1 0.00000 0.08790 0.50000 0.90300 Mg 0
Fe2 0.00000 0.17700 0.00000 0.09200 Fe 0
Mn2 0.00000 0.17700 0.00000 0.00300 Mn 0
Mg2 0.00000 0.17700 0.00000 0.87300 Mg 0
Al2 0.00000 0.17700 0.00000 0.03100 Al 0
Ti2 0.00000 0.17700 0.00000 0.00100 Ti 0
Fe3 0.00000 0.00000 0.00000 0.09500 Fe 0
Mg3 0.00000 0.00000 0.00000 0.90500 Mg 0
Fe4 0.00000 0.27690 0.50000 0.05300 Fe 0
Mn4 0.00000 0.27690 0.50000 0.00300 Mn 0
Mg4 0.00000 0.27690 0.50000 0.01100 Mg 0
Ca4 0.00000 0.27690 0.50000 0.90100 Ca 0
Na4 0.00000 0.27690 0.50000 0.03200 Na 0
Si1 0.28050 0.08410 0.29580 0.98500 Si 0
Al1 0.28050 0.08410 0.29580 0.01500 Al 0
Si2 0.28900 0.17100 0.80390 1.00000 Si 0
KA(m) 0.04800 0.50000 0.04900 0.00700 K 0
NaA(m) 0.04800 0.50000 0.04900 0.03000 Na 0
H 0.19000 0.00000 0.76500 0.97000 H 0
O1 0.11160 0.08650 0.21630 1.00000 O 0
O2 0.11910 0.17150 0.72450 1.00000 O 0
O3 0.11000 0.00000 0.71570 1.00000 O 0
O4 0.36630 0.24770 0.79120 1.00000 O 0
O5 0.34680 0.13420 0.09870 1.00000 O 0
O6 0.34400 0.11840 0.58800 1.00000 O 0
O7 0.33670 0.00000 0.29070 1.00000 O 0

loop_
_cod_changelog_entry_id
_cod_changelog_entry_author
_cod_changelog_entry_date
_cod_changelog_entry_text
1
;cod-tools version 3.8.0
Id: cif_guess_AMCSD_atom_types 9581 2023-05-17 12:35:41Z saulius
;
2023-05-23T09:16:29+03:00
;Derived atom types and hydrogen counts
from atom names that follow the AMCSD naming convention
(Wat == water, O-H == hydroxyl).
;

loop_
_cod_related_entry_id
_cod_related_entry_database
_cod_related_entry_code
1 AMCSD 0001981
